data_4132920
loop_
_publ_author_name
'Pang, Jiandong'
'Yuan, Shuai'
'Qin, Junsheng'
'Wu, Mingyan'
'Lollar, Christina T.'
'Li, Jialuo'
'Huang, Ning'
'Li, Bao'
'Zhang, Peng'
'Zhou, Hong-Cai'

_publ_section_title
;
 Enhancing Pore-Environment Complexity Using a Trapezoidal Linker: Toward
 Stepwise Assembly of Multivariate Quinary Metal-Organic Frameworks.
;
_journal_issue 39
_journal_name_full 'Journal of the American Chemical Society'
_journal_page_first 12328
_journal_page_last 12332
_journal_paper_doi 10.1021/jacs.8b07411
_journal_volume 140
_journal_year 2018
_chemical_formula_moiety '0.25(C420 H216 N16 O128 Zr24)'
_chemical_formula_sum 'C105 H54 N4 O32 Zr6'
_chemical_formula_weight 2430.84
_space_group_crystal_system orthorhombic
_space_group_IT_number 71
_space_group_name_Hall '-I 2 2'
_space_group_name_H-M_alt 'I m m m'
_atom_sites_solution_hydrogens geom
_atom_sites_solution_primary direct
_audit_creation_date 2018-06-19
_audit_creation_method
;
Olex2 1.2
(compiled 2018.05.29 svn.r3508 for OlexSys, GUI svn.r5506)
;
_cell_angle_alpha 90
_cell_angle_beta 90
_cell_angle_gamma 90
_cell_formula_units_Z 4
_cell_length_a 20.8534(9)
_cell_length_b 32.2081(14)
_cell_length_c 33.4473(16)
_cell_measurement_reflns_used 9858
_cell_measurement_temperature 100(2)
_cell_measurement_theta_max 51.8142
_cell_measurement_theta_min 3.6553
_cell_volume 22464.8(17)
_computing_molecular_graphics 'Olex2 (Dolomanov et al., 2009)'
_computing_publication_material 'Olex2 (Dolomanov et al., 2009)'
_computing_structure_refinement 'XL (Sheldrick, 2008)'
_computing_structure_solution 'XS (Sheldrick, 2008)'
_diffrn_ambient_temperature 100.0
_diffrn_detector 'Bruker APEX2 area detector'
_diffrn_detector_area_resol_mean 7.9
_diffrn_detector_type 'CCD area detector'
_diffrn_measured_fraction_theta_full 0.995
_diffrn_measured_fraction_theta_max 0.995
_diffrn_measurement_device 'three-circle diffractometer'
_diffrn_measurement_device_type 'Bruker SMART APEX2 area detector'
_diffrn_measurement_method '\w and \f scans'
_diffrn_radiation_monochromator 'mirror optics'
_diffrn_radiation_probe x-ray
_diffrn_radiation_type CuK\a
_diffrn_radiation_wavelength 1.54184
_diffrn_reflns_av_R_equivalents 0.0477
_diffrn_reflns_av_unetI/netI 0.0317
_diffrn_reflns_Laue_measured_fraction_full 0.995
_diffrn_reflns_Laue_measured_fraction_max 0.995
_diffrn_reflns_limit_h_max 21
_diffrn_reflns_limit_h_min -18
_diffrn_reflns_limit_k_max 32
_diffrn_reflns_limit_k_min -32
_diffrn_reflns_limit_l_max 32
_diffrn_reflns_limit_l_min -34
_diffrn_reflns_number 39867
_diffrn_reflns_point_group_measured_fraction_full 0.995
_diffrn_reflns_point_group_measured_fraction_max 0.995
_diffrn_reflns_theta_full 51.869
_diffrn_reflns_theta_max 51.869
_diffrn_reflns_theta_min 2.497
_diffrn_source 'microfocus sealed X-ray tube'
_diffrn_source_type 'Incoatec I\ms'
_exptl_absorpt_coefficient_mu 2.523
_exptl_crystal_colour orange
_exptl_crystal_colour_primary orange
_exptl_crystal_density_diffrn 0.719
_exptl_crystal_description block
_exptl_crystal_F_000 4832
_exptl_crystal_size_max 0.1
_exptl_crystal_size_mid 0.05
_exptl_crystal_size_min 0.05
_refine_diff_density_max 1.988
_refine_diff_density_min -1.015
_refine_diff_density_rms 0.085
_refine_ls_extinction_method none
_refine_ls_goodness_of_fit_ref 1.111
_refine_ls_hydrogen_treatment constr
_refine_ls_matrix_type full
_refine_ls_number_parameters 240
_refine_ls_number_reflns 6716
_refine_ls_number_restraints 11
_refine_ls_restrained_S_all 1.292
_refine_ls_R_factor_all 0.0570
_refine_ls_R_factor_gt 0.0484
_refine_ls_shift/su_max 0.000
_refine_ls_shift/su_mean 0.000
_refine_ls_structure_factor_coef Fsqd
_refine_ls_weighting_details 'w=1/[\s^2^(Fo^2^)+(0.0859P)^2^+68.9378P] where P=(Fo^2^+2Fc^2^)/3'
_refine_ls_weighting_scheme calc
_refine_ls_wR_factor_gt 0.1479
_refine_ls_wR_factor_ref 0.1540
_reflns_Friedel_coverage 0.000
_reflns_number_gt 5392
_reflns_number_total 6716
_reflns_threshold_expression 'I > 2\s(I)'
_cod_data_source_file ja8b07411_si_003.cif
_cod_data_source_block PCN-609-BDC-BPDC-AZDC
_cod_database_code 4132920
_shelx_shelxl_version_number 2014/7
_shelx_space_group_comment
;
The symmetry employed for this shelxl refinement is uniquely defined
by the following loop, which should always be used as a source of
symmetry information in preference to the above space-group names.
They are only intended as comments.
;
_shelx_estimated_absorpt_t_max 0.884
_shelx_estimated_absorpt_t_min 0.786
_olex2_refinement_description
;
1. Fixed Uiso
 At 1.2 times of:
  All C(H) groups
2. Restrained distances
 C27-C22 = C27-C26 = C26-C25 = C25-C24 = C24-C23 = C23-C22
 1.4 with sigma of 0.005
 C24-C26 = C22-C26 = C25-C27
 2.2 with sigma of 0.005
 C25-C23
 2.2 with sigma of 0.005
 C27-C23
 2.2 with sigma of 0.005
3. Uiso/Uaniso restraints and constraints
Uanis(C21) = Uanis(C22) = Uanis(C23) = Uanis(C24) = Uanis(C25) = Uanis(C26) =
Uanis(C27) = Uanis(N3) = Uanis(N2)
Uanis(C8) = Uanis(C9) = Uanis(C10) = Uanis(C11) = Uanis(C12) = Uanis(C13)
Uanis(C14) = Uanis(C15) = Uanis(C16) = Uanis(C17) = Uanis(C18) = Uanis(C19)
Uanis(C4) = Uanis(C5) = Uanis(C6) = Uanis(C7) = Uanis(C2) = Uanis(C3)
Uanis(C28) = Uanis(C29) = Uanis(C30) = Uanis(C31) = Uanis(C32)
4.a Aromatic/amide H refined with riding coordinates:
 C3(H3), C4(H4), C6(H6), C7(H7), C9(H9), C13(H13), C15(H15), C16(H16),
 C18(H18), C19(H19), C23(H23), C24(H24), C26(H26), C27(H27), C30(H30), C31(H31),
  C35(H35)
;
_olex2_submission_special_instructions 'No special instructions were received'

loop_
_space_group_symop_operation_xyz
'x, y, z'
'-x, -y, z'
'x, -y, -z'
'-x, y, -z'
'x+1/2, y+1/2, z+1/2'
'-x+1/2, -y+1/2, z+1/2'
'x+1/2, -y+1/2, -z+1/2'
'-x+1/2, y+1/2, -z+1/2'
'-x, -y, -z'
'x, y, -z'
'-x, y, z'
'x, -y, z'
'-x+1/2, -y+1/2, -z+1/2'
'x+1/2, y+1/2, -z+1/2'
'-x+1/2, y+1/2, z+1/2'
'x+1/2, -y+1/2, z+1/2'

loop_
_atom_site_label
_atom_site_type_symbol
_atom_site_fract_x
_atom_site_fract_y
_atom_site_fract_z
_atom_site_U_iso_or_equiv
_atom_site_adp_type
_atom_site_occupancy
_atom_site_site_symmetry_order
_atom_site_calc_flag
_atom_site_refinement_flags_posn
_atom_site_refinement_flags_adp
_atom_site_refinement_flags_occupancy
Zr1 Zr 0.0000 0.07681(2) 0.21834(2) 0.0192(2) Uani 1 2 d S T P
Zr2 Zr 0.08410(2) 0.0000 0.16592(2) 0.0153(2) Uani 1 2 d S T P
Zr3 Zr 0.08396(2) 0.0000 0.27000(2) 0.0204(2) Uani 1 2 d S T P
O1 O 0.06554(18) 0.11059(11) 0.26041(11) 0.0456(10) Uani 1 1 d . . .
O2 O 0.12069(18) 0.05837(12) 0.29414(10) 0.0440(10) Uani 1 1 d . . .
O3 O 0.43479(19) 0.38963(12) 0.32262(12) 0.0535(11) Uani 1 1 d . . .
O4 O 0.37855(16) 0.44129(11) 0.35907(10) 0.0378(9) Uani 1 1 d . . .
O5 O 0.1868(2) 0.0000 0.25199(17) 0.0489(15) Uani 1 2 d S T P
O6 O 0.1858(2) 0.0000 0.18361(16) 0.0437(14) Uani 1 2 d S T P
O7 O 0.0554(3) 0.0000 0.33373(14) 0.0466(14) Uani 1 2 d S T P
O8 O 0.0546(2) 0.0000 0.10274(12) 0.0255(11) Uani 1 2 d S T P
O9 O 0.0837(2) 0.03827(14) 0.21799(10) 0.0572(13) Uani 1 1 d . . .
O10 O 0.0000 0.03834(18) 0.16659(18) 0.0624(19) Uani 1 2 d S T P
O11 O 0.0000 0.03815(19) 0.27048(19) 0.0633(19) Uani 1 2 d S T P
N1 N 0.2589(5) 0.2866(3) 0.5000 0.092(3) Uani 1 2 d S T P
C1 C 0.1019(3) 0.0963(2) 0.28910(17) 0.0489(16) Uani 1 1 d . . .
C2 C 0.1239(4) 0.1259(2) 0.31932(19) 0.0866(11) Uani 1 1 d . . .
C3 C 0.1499(4) 0.1112(2) 0.35506(18) 0.0866(11) Uani 1 1 d . . .
H3 H 0.1552 0.0822 0.3591 0.104 Uiso 1 1 calc R . .
C4 C 0.1680(4) 0.1392(2) 0.3849(2) 0.0866(11) Uani 1 1 d . . .
H4 H 0.1834 0.1287 0.4097 0.104 Uiso 1 1 calc R . .
C5 C 0.1643(4) 0.1815(2) 0.37934(19) 0.0866(11) Uani 1 1 d . . .
C6 C 0.1392(4) 0.1960(2) 0.34283(19) 0.0866(11) Uani 1 1 d . . .
H6 H 0.1360 0.2251 0.3386 0.104 Uiso 1 1 calc R . .
C7 C 0.1190(4) 0.1691(2) 0.3127(2) 0.0866(11) Uani 1 1 d . . .
H7 H 0.1023 0.1796 0.2883 0.104 Uiso 1 1 calc R . .
C8 C 0.1881(4) 0.2099(2) 0.40972(18) 0.0954(12) Uani 1 1 d . . .
C9 C 0.1771(4) 0.2031(2) 0.44998(18) 0.0954(12) Uani 1 1 d . . .
H9 H 0.1528 0.1797 0.4584 0.114 Uiso 1 1 calc R . .
C10 C 0.2022(4) 0.2309(2) 0.47842(18) 0.0954(12) Uani 1 1 d . . .
C11 C 0.2379(4) 0.2655(2) 0.46685(19) 0.0954(12) Uani 1 1 d . . .
C12 C 0.2487(4) 0.2735(2) 0.42652(19) 0.0954(12) Uani 1 1 d . . .
C13 C 0.2222(4) 0.2449(2) 0.39914(19) 0.0954(12) Uani 1 1 d . . .
H13 H 0.2282 0.2502 0.3715 0.114 Uiso 1 1 calc R . .
C14 C 0.2905(4) 0.3066(2) 0.4104(2) 0.0844(10) Uani 1 1 d . . .
C15 C 0.2843(4) 0.3464(2) 0.4215(2) 0.0844(10) Uani 1 1 d . . .
H15 H 0.2571 0.3529 0.4434 0.101 Uiso 1 1 calc R . .
C16 C 0.3175(4) 0.3793(2) 0.4014(2) 0.0844(10) Uani 1 1 d . . .
H16 H 0.3110 0.4073 0.4093 0.101 Uiso 1 1 calc R . .
C17 C 0.3583(4) 0.3703(2) 0.3710(2) 0.0844(10) Uani 1 1 d . . .
C18 C 0.3697(4) 0.3285(2) 0.3612(2) 0.0844(10) Uani 1 1 d . . .
H18 H 0.4014 0.3217 0.3419 0.101 Uiso 1 1 calc R . .
C19 C 0.3345(4) 0.2971(2) 0.3797(2) 0.0844(10) Uani 1 1 d . . .
H19 H 0.3401 0.2691 0.3715 0.101 Uiso 1 1 calc R . .
C20 C 0.3934(3) 0.4025(2) 0.35006(18) 0.0525(17) Uani 1 1 d . . .
C21 C 0.2129(5) 0.0000 0.2174(5) 0.133(2) Uani 1 2 d S T P
C22 C 0.2837(3) 0.0000 0.2164(3) 0.133(2) Uani 1 2 d DS T P
C23 C 0.3206(3) 0.0000 0.2497(2) 0.133(2) Uani 1 2 d DS T P
H23 H 0.2980 0.0000 0.2744 0.159 Uiso 1 2 calc RS T P
C24 C 0.3859(3) 0.0000 0.2528(2) 0.133(2) Uani 1 2 d DS T P
H24 H 0.4085 0.0000 0.2774 0.159 Uiso 1 2 calc RS T P
C25 C 0.4140(3) 0.0000 0.2172(3) 0.133(2) Uani 1 2 d DS T P
C26 C 0.3804(3) 0.0000 0.1850(2) 0.133(2) Uani 1 2 d DS T P
H26 H 0.4030 0.0000 0.1604 0.159 Uiso 1 2 calc RS T P
C27 C 0.3186(3) 0.0000 0.1833(2) 0.133(2) Uani 1 2 d DS T P
H27 H 0.2979 0.0000 0.1580 0.159 Uiso 1 2 calc RS T P
C28 C 0.0000 0.0000 0.3493(4) 0.104(2) Uani 1 4 d S T P
C29 C 0.0000 0.0000 0.3950(4) 0.104(2) Uani 1 4 d S T P
C30 C 0.0554(5) 0.0000 0.4144(3) 0.104(2) Uani 1 2 d S T P
H30 H 0.0944 0.0000 0.3998 0.125 Uiso 1 2 calc RS T P
C31 C 0.0570(5) 0.0000 0.4574(3) 0.104(2) Uani 1 2 d S T P
H31 H 0.0969 0.0000 0.4711 0.125 Uiso 1 2 calc RS T P
C32 C 0.0000 0.0000 0.4787(4) 0.104(2) Uani 1 4 d S T P
C33 C 0.0000 0.0000 0.0860(3) 0.027(2) Uani 1 4 d S T P
C34 C 0.0000 0.0000 0.0405(3) 0.030(2) Uani 1 4 d S T P
C35 C 0.0568(4) 0.0000 0.0201(2) 0.053(2) Uani 1 2 d S T P
H35 H 0.0963 0.0000 0.0343 0.064 Uiso 1 2 calc RS T P
N2 N 0.5000 0.0000 0.2007(5) 0.133(2) Uani 1 4 d S T P
N3 N 0.5000 0.0000 0.2365(5) 0.133(2) Uani 1 4 d S T P

loop_
_atom_site_aniso_label
_atom_site_aniso_U_11
_atom_site_aniso_U_22
_atom_site_aniso_U_33
_atom_site_aniso_U_23
_atom_site_aniso_U_13
_atom_site_aniso_U_12
Zr1 0.0250(4) 0.0163(4) 0.0164(4) -0.0033(3) 0.000 0.000
Zr2 0.0119(3) 0.0195(4) 0.0145(4) 0.000 0.0033(2) 0.000
Zr3 0.0175(3) 0.0298(4) 0.0140(4) 0.000 -0.0053(2) 0.000
O1 0.054(2) 0.049(2) 0.034(2) -0.018(2) 0.001(2) -0.015(2)
O2 0.059(3) 0.043(3) 0.030(2) -0.0082(19) -0.0076(19) -0.019(2)
O3 0.066(3) 0.053(3) 0.041(3) 0.016(2) 0.002(2) -0.031(2)
O4 0.046(2) 0.035(2) 0.033(2) 0.0013(18) 0.0037(17) -0.0243(18)
O5 0.022(3) 0.065(4) 0.060(4) 0.000 -0.014(3) 0.000
O6 0.007(2) 0.063(4) 0.061(4) 0.000 0.005(2) 0.000
O7 0.051(3) 0.059(4) 0.029(3) 0.000 0.006(2) 0.000
O8 0.027(3) 0.041(3) 0.009(2) 0.000 -0.002(2) 0.000
O9 0.091(3) 0.066(3) 0.015(2) -0.0032(19) -0.0035(19) 0.048(2)
O10 0.019(3) 0.073(4) 0.096(5) -0.070(4) 0.000 0.000
O11 0.028(3) 0.069(4) 0.093(5) 0.062(4) 0.000 0.000
N1 0.165(9) 0.089(6) 0.023(4) 0.000 0.000 -0.091(6)
C1 0.058(4) 0.059(5) 0.029(4) -0.006(3) -0.004(3) -0.022(3)
C2 0.152(3) 0.070(2) 0.0373(16) 0.0013(15) -0.0173(18) -0.061(2)
C3 0.152(3) 0.070(2) 0.0373(16) 0.0013(15) -0.0173(18) -0.061(2)
C4 0.152(3) 0.070(2) 0.0373(16) 0.0013(15) -0.0173(18) -0.061(2)
C5 0.152(3) 0.070(2) 0.0373(16) 0.0013(15) -0.0173(18) -0.061(2)
C6 0.152(3) 0.070(2) 0.0373(16) 0.0013(15) -0.0173(18) -0.061(2)
C7 0.152(3) 0.070(2) 0.0373(16) 0.0013(15) -0.0173(18) -0.061(2)
C8 0.173(3) 0.082(2) 0.0302(14) -0.0005(15) 0.0053(18) -0.094(2)
C9 0.173(3) 0.082(2) 0.0302(14) -0.0005(15) 0.0053(18) -0.094(2)
C10 0.173(3) 0.082(2) 0.0302(14) -0.0005(15) 0.0053(18) -0.094(2)
C11 0.173(3) 0.082(2) 0.0302(14) -0.0005(15) 0.0053(18) -0.094(2)
C12 0.173(3) 0.082(2) 0.0302(14) -0.0005(15) 0.0053(18) -0.094(2)
C13 0.173(3) 0.082(2) 0.0302(14) -0.0005(15) 0.0053(18) -0.094(2)
C14 0.139(3) 0.0609(18) 0.0532(19) -0.0076(16) 0.0278(17) -0.054(2)
C15 0.139(3) 0.0609(18) 0.0532(19) -0.0076(16) 0.0278(17) -0.054(2)
C16 0.139(3) 0.0609(18) 0.0532(19) -0.0076(16) 0.0278(17) -0.054(2)
C17 0.139(3) 0.0609(18) 0.0532(19) -0.0076(16) 0.0278(17) -0.054(2)
C18 0.139(3) 0.0609(18) 0.0532(19) -0.0076(16) 0.0278(17) -0.054(2)
C19 0.139(3) 0.0609(18) 0.0532(19) -0.0076(16) 0.0278(17) -0.054(2)
C20 0.063(4) 0.062(5) 0.033(4) 0.008(3) 0.000(3) -0.033(4)
C21 0.029(2) 0.236(6) 0.133(5) 0.000 -0.010(2) 0.000
C22 0.029(2) 0.236(6) 0.133(5) 0.000 -0.010(2) 0.000
C23 0.029(2) 0.236(6) 0.133(5) 0.000 -0.010(2) 0.000
C24 0.029(2) 0.236(6) 0.133(5) 0.000 -0.010(2) 0.000
C25 0.029(2) 0.236(6) 0.133(5) 0.000 -0.010(2) 0.000
C26 0.029(2) 0.236(6) 0.133(5) 0.000 -0.010(2) 0.000
C27 0.029(2) 0.236(6) 0.133(5) 0.000 -0.010(2) 0.000
C28 0.062(4) 0.222(8) 0.029(3) 0.000 0.000 0.000
C29 0.062(4) 0.222(8) 0.029(3) 0.000 0.000 0.000
C30 0.062(4) 0.222(8) 0.029(3) 0.000 0.000 0.000
C31 0.062(4) 0.222(8) 0.029(3) 0.000 0.000 0.000
C32 0.062(4) 0.222(8) 0.029(3) 0.000 0.000 0.000
C33 0.049(8) 0.024(6) 0.008(5) 0.000 0.000 0.000
C34 0.040(7) 0.034(6) 0.015(6) 0.000 0.000 0.000
C35 0.031(4) 0.118(8) 0.011(4) 0.000 0.001(3) 0.000
N2 0.029(2) 0.236(6) 0.133(5) 0.000 -0.010(2) 0.000
N3 0.029(2) 0.236(6) 0.133(5) 0.000 -0.010(2) 0.000

loop_
_atom_type_symbol
_atom_type_description
_atom_type_scat_dispersion_real
_atom_type_scat_dispersion_imag
_atom_type_scat_source
C C 0.0181 0.0091 'International Tables Vol C Tables 4.2.6.8 and 6.1.1.4'
H H 0.0000 0.0000 'International Tables Vol C Tables 4.2.6.8 and 6.1.1.4'
N N 0.0311 0.0180 'International Tables Vol C Tables 4.2.6.8 and 6.1.1.4'
O O 0.0492 0.0322 'International Tables Vol C Tables 4.2.6.8 and 6.1.1.4'
Zr Zr -0.1862 2.2449 'International Tables Vol C Tables 4.2.6.8 and 6.1.1.4'

loop_
_geom_angle_atom_site_label_1
_geom_angle_atom_site_label_2
_geom_angle_atom_site_label_3
_geom_angle
_geom_angle_site_symmetry_1
_geom_angle_site_symmetry_3
Zr2 Zr1 Zr2 60.088(17) . 2
Zr3 Zr1 Zr2 59.724(14) 2 2
Zr3 Zr1 Zr2 89.908(15) . 2
Zr3 Zr1 Zr2 89.906(15) 2 .
Zr3 Zr1 Zr2 59.724(14) . .
Zr3 Zr1 Zr3 60.248(18) 2 .
O1 Zr1 Zr2 110.58(10) 11 2
O1 Zr1 Zr2 110.58(10) . .
O1 Zr1 Zr2 164.07(11) 11 .
O1 Zr1 Zr2 164.07(11) . 2
O1 Zr1 Zr3 74.19(10) . .
O1 Zr1 Zr3 109.82(10) 11 .
O1 Zr1 Zr3 109.82(10) . 2
O1 Zr1 Zr3 74.19(10) 11 2
O1 Zr1 O1 75.07(19) 11 .
O3 Zr1 Zr2 110.05(11) 7_455 .
O3 Zr1 Zr2 110.05(11) 13 2
O3 Zr1 Zr2 74.18(11) 13 .
O3 Zr1 Zr2 74.18(11) 7_455 2
O3 Zr1 Zr3 110.16(11) 7_455 2
O3 Zr1 Zr3 164.08(12) 7_455 .
O3 Zr1 Zr3 164.08(12) 13 2
O3 Zr1 Zr3 110.16(11) 13 .
O3 Zr1 O1 121.73(16) 7_455 .
O3 Zr1 O1 121.73(16) 13 11
O3 Zr1 O1 77.11(15) 7_455 11
O3 Zr1 O1 77.11(15) 13 .
O3 Zr1 O3 75.9(2) 7_455 13
O9 Zr1 Zr2 89.77(12) 11 .
O9 Zr1 Zr2 89.78(12) . 2
O9 Zr1 Zr2 34.92(10) . .
O9 Zr1 Zr2 34.92(10) 11 2
O9 Zr1 Zr3 90.05(12) 11 .
O9 Zr1 Zr3 90.05(12) . 2
O9 Zr1 Zr3 35.19(10) 11 2
O9 Zr1 Zr3 35.19(10) . .
O9 Zr1 O1 141.36(13) 11 .
O9 Zr1 O1 77.76(15) . .
O9 Zr1 O1 77.76(15) 11 11
O9 Zr1 O1 141.35(13) . 11
O9 Zr1 O3 141.33(14) 11 13
O9 Zr1 O3 77.22(16) . 13
O9 Zr1 O3 77.22(16) 11 7_455
O9 Zr1 O3 141.33(14) . 7_455
O9 Zr1 O9 109.2(3) 11 .
O9 Zr1 O11 70.60(14) 11 .
O9 Zr1 O11 70.59(14) . .
O10 Zr1 Zr2 35.10(9) . .
O10 Zr1 Zr2 35.10(9) . 2
O10 Zr1 Zr3 89.42(16) . .
O10 Zr1 Zr3 89.42(16) . 2
O10 Zr1 O1 142.41(10) . .
O10 Zr1 O1 142.41(10) . 11
O10 Zr1 O3 77.35(18) . 13
O10 Zr1 O3 77.35(18) . 7_455
O10 Zr1 O9 70.02(14) . 11
O10 Zr1 O9 70.02(14) . .
O10 Zr1 O11 108.9(3) . .
O11 Zr1 Zr2 89.83(17) . 2
O11 Zr1 Zr2 89.83(17) . .
O11 Zr1 Zr3 35.40(10) . .
O11 Zr1 Zr3 35.40(10) . 2
O11 Zr1 O1 76.78(18) . 11
O11 Zr1 O1 76.78(18) . .
O11 Zr1 O3 141.98(11) . 7_455
O11 Zr1 O3 141.98(11) . 13
Zr1 Zr2 Zr1 89.863(19) . 2
Zr1 Zr2 Zr2 59.957(9) . 2
Zr1 Zr2 Zr2 59.957(9) 2 2
Zr3 Zr2 Zr1 59.937(13) . .
Zr3 Zr2 Zr1 59.939(13) . 2
Zr3 Zr2 Zr2 89.955(12) . 2
O4 Zr2 Zr1 76.20(9) 13 .
O4 Zr2 Zr1 166.02(10) 8_545 .
O4 Zr2 Zr1 166.02(10) 13 2
O4 Zr2 Zr1 76.19(9) 8_545 2
O4 Zr2 Zr2 110.65(9) 8_545 2
O4 Zr2 Zr2 110.65(9) 13 2
O4 Zr2 Zr3 112.24(9) 13 .
O4 Zr2 Zr3 112.24(9) 8_545 .
O4 Zr2 O4 117.72(19) 8_545 13
O6 Zr2 Zr1 110.35(9) . 2
O6 Zr2 Zr1 110.35(9) . .
O6 Zr2 Zr2 164.41(14) . 2
O6 Zr2 Zr3 74.46(14) . .
O6 Zr2 O4 76.23(11) . 13
O6 Zr2 O4 76.23(11) . 8_545
O8 Zr2 Zr1 109.92(7) . 2
O8 Zr2 Zr1 109.92(7) . .
O8 Zr2 Zr2 73.77(11) . 2
O8 Zr2 Zr3 163.72(11) . .
O8 Zr2 O4 74.65(10) . 8_545
O8 Zr2 O4 74.65(10) . 13
O8 Zr2 O6 121.82(18) . .
O9 Zr2 Zr1 89.86(13) 12 .
O9 Zr2 Zr1 35.08(10) 12 2
O9 Zr2 Zr1 35.08(10) . .
O9 Zr2 Zr1 89.86(13) . 2
O9 Zr2 Zr2 89.79(11) . 2
O9 Zr2 Zr2 89.79(11) 12 2
O9 Zr2 Zr3 35.29(11) 12 .
O9 Zr2 Zr3 35.29(11) . .
O9 Zr2 O4 79.38(15) 12 8_545
O9 Zr2 O4 79.38(15) . 13
O9 Zr2 O4 143.56(13) . 8_545
O9 Zr2 O4 143.56(13) 12 13
O9 Zr2 O6 77.54(16) 12 .
O9 Zr2 O6 77.53(16) . .
O9 Zr2 O8 141.51(11) 12 .
O9 Zr2 O8 141.51(11) . .
O9 Zr2 O9 70.6(2) 12 .
O9 Zr2 O10 69.87(17) 12 2
O9 Zr2 O10 69.87(16) . .
O9 Zr2 O10 108.7(2) . 2
O9 Zr2 O10 108.7(2) 12 .
O10 Zr2 Zr1 34.79(13) . .
O10 Zr2 Zr1 89.54(16) 2 .
O10 Zr2 Zr1 34.80(13) 2 2
O10 Zr2 Zr1 89.54(16) . 2
O10 Zr2 Zr2 35.15(13) 2 2
O10 Zr2 Zr2 35.15(13) . 2
O10 Zr2 Zr3 89.36(16) . .
O10 Zr2 Zr3 89.36(16) 2 .
O10 Zr2 O4 78.44(18) 2 8_545
O10 Zr2 O4 78.44(18) . 13
O10 Zr2 O4 141.72(15) . 8_545
O10 Zr2 O4 141.72(15) 2 13
O10 Zr2 O6 141.69(12) 2 .
O10 Zr2 O6 141.69(12) . .
O10 Zr2 O8 77.38(18) 2 .
O10 Zr2 O8 77.39(18) . .
O10 Zr2 O10 70.3(3) 2 .
Zr1 Zr3 Zr1 90.324(19) . 2
Zr1 Zr3 Zr3 59.876(9) 2 2
Zr1 Zr3 Zr3 59.875(9) . 2
Zr2 Zr3 Zr1 60.339(12) . .
Zr2 Zr3 Zr1 60.338(12) . 2
Zr2 Zr3 Zr3 90.045(12) . 2
O2 Zr3 Zr1 165.74(11) . 2
O2 Zr3 Zr1 165.74(11) 12 .
O2 Zr3 Zr1 75.45(10) 12 2
O2 Zr3 Zr1 75.45(10) . .
O2 Zr3 Zr2 111.68(10) 12 .
O2 Zr3 Zr2 111.68(10) . .
O2 Zr3 Zr3 110.52(11) . 2
O2 Zr3 Zr3 110.52(11) 12 2
O2 Zr3 O2 118.7(2) . 12
O2 Zr3 O5 76.26(12) 12 .
O2 Zr3 O5 76.26(12) . .
O2 Zr3 O7 74.82(12) . .
O2 Zr3 O7 74.82(12) 12 .
O5 Zr3 Zr1 110.44(9) . 2
O5 Zr3 Zr1 110.45(9) . .
O5 Zr3 Zr2 74.27(14) . .
O5 Zr3 Zr3 164.32(14) . 2
O7 Zr3 Zr1 110.00(9) . .
O7 Zr3 Zr1 110.00(9) . 2
O7 Zr3 Zr2 164.45(14) . .
O7 Zr3 Zr3 74.40(14) . 2
O7 Zr3 O5 121.3(2) . .
O9 Zr3 Zr1 35.39(10) . .
O9 Zr3 Zr1 90.26(12) 12 .
O9 Zr3 Zr1 35.39(10) 12 2
O9 Zr3 Zr1 90.27(12) . 2
O9 Zr3 Zr2 35.32(11) 12 .
O9 Zr3 Zr2 35.32(11) . .
O9 Zr3 Zr3 89.86(11) 12 2
O9 Zr3 Zr3 89.87(11) . 2
O9 Zr3 O2 78.75(15) . .
O9 Zr3 O2 78.76(15) 12 12
O9 Zr3 O2 143.12(14) 12 .
O9 Zr3 O2 143.13(14) . 12
O9 Zr3 O5 77.39(16) 12 .
O9 Zr3 O5 77.39(16) . .
O9 Zr3 O7 141.75(11) 12 .
O9 Zr3 O7 141.74(11) . .
O9 Zr3 O9 70.6(2) . 12
O9 Zr3 O11 70.86(17) . .
O9 Zr3 O11 109.7(2) . 2
O9 Zr3 O11 70.86(17) 12 2
O9 Zr3 O11 109.7(2) 12 .
O11 Zr3 Zr1 35.47(14) 2 2
O11 Zr3 Zr1 90.02(17) . 2
O11 Zr3 Zr1 35.47(14) . .
O11 Zr3 Zr1 90.01(17) 2 .
O11 Zr3 Zr2 90.47(17) . .
O11 Zr3 Zr2 90.47(17) 2 .
O11 Zr3 Zr3 35.06(14) . 2
O11 Zr3 Zr3 35.06(14) 2 2
O11 Zr3 O2 141.12(16) 2 .
O11 Zr3 O2 77.87(19) . .
O11 Zr3 O2 141.12(16) . 12
O11 Zr3 O2 77.87(19) 2 12
O11 Zr3 O5 142.19(13) 2 .
O11 Zr3 O5 142.19(13) . .
O11 Zr3 O7 76.9(2) . .
O11 Zr3 O7 76.9(2) 2 .
O11 Zr3 O11 70.1(3) 2 .
C1 O1 Zr1 130.1(4) . .
C1 O2 Zr3 131.2(3) . .
C20 O3 Zr1 132.5(4) . 13
C20 O4 Zr2 129.8(3) . 13
C21 O5 Zr3 130.8(6) . .
C21 O6 Zr2 132.1(7) . .
C28 O7 Zr3 129.9(7) . .
C33 O8 Zr2 132.5(5) . .
Zr2 O9 Zr1 110.01(16) . .
Zr3 O9 Zr1 109.42(17) . .
Zr3 O9 Zr2 109.39(19) . .
Zr1 O10 Zr2 110.10(19) . 2
Zr1 O10 Zr2 110.10(19) . .
Zr2 O10 Zr2 109.7(3) 2 .
Zr3 O11 Zr1 109.12(19) 2 .
Zr3 O11 Zr1 109.12(19) . .
Zr3 O11 Zr3 109.9(3) . 2
C11 N1 C11 107.9(7) 10_556 .
O1 C1 C2 117.4(6) . .
O2 C1 O1 127.1(5) . .
O2 C1 C2 115.5(6) . .
C3 C2 C1 119.5(7) . .
C3 C2 C7 119.8(6) . .
C7 C2 C1 120.7(6) . .
C2 C3 C4 119.9(7) . .
C5 C4 C3 121.8(7) . .
C4 C5 C6 117.7(6) . .
C4 C5 C8 120.6(7) . .
C6 C5 C8 121.6(7) . .
C7 C6 C5 122.2(7) . .
C6 C7 C2 118.5(7) . .
C9 C8 C5 121.6(6) . .
C13 C8 C5 120.7(6) . .
C13 C8 C9 117.7(6) . .
C8 C9 C10 119.7(6) . .
C9 C10 C10 132.5(3) . 10_556
C11 C10 C9 121.3(6) . .
C11 C10 C10 106.1(4) . 10_556
N1 C11 C10 109.9(6) . .
N1 C11 C12 129.8(6) . .
C12 C11 C10 120.2(6) . .
C11 C12 C13 116.4(5) . .
C11 C12 C14 125.6(6) . .
C13 C12 C14 117.7(6) . .
C8 C13 C12 124.6(6) . .
C15 C14 C12 122.1(7) . .
C15 C14 C19 118.2(6) . .
C19 C14 C12 119.5(6) . .
C14 C15 C16 122.0(7) . .
C17 C16 C15 119.8(7) . .
C16 C17 C18 119.0(6) . .
C16 C17 C20 121.7(7) . .
C18 C17 C20 119.2(7) . .
C19 C18 C17 120.1(7) . .
C18 C19 C14 120.5(7) . .
O3 C20 C17 116.0(6) . .
O4 C20 O3 127.3(5) . .
O4 C20 C17 116.6(6) . .
O5 C21 C22 116.5(11) . .
O6 C21 O5 128.3(10) . .
O6 C21 C22 115.2(12) . .
C23 C22 C21 123.2(9) . .
C27 C22 C21 124.7(9) . .
C27 C22 C23 112.0(4) . .
C22 C23 C24 128.9(5) . .
C25 C24 C23 112.0(4) . .
C24 C25 N2 133.4(7) . .
C24 C25 N3 96.5(7) . .
C26 C25 C24 120.6(4) . .
C26 C25 N2 106.0(7) . .
C26 C25 N3 142.9(7) . .
N2 C25 N3 36.9(6) . .
C25 C26 C27 125.7(4) . .
C26 C27 C22 120.8(4) . .
O7 C28 O7 131.3(13) 2 .
O7 C28 C29 114.3(6) 2 .
O7 C28 C29 114.3(6) . .
C30 C29 C28 119.3(7) . .
C30 C29 C28 119.3(7) 2 .
C30 C29 C30 121.3(14) 2 .
C29 C30 C31 120.7(11) . .
C32 C31 C30 119.5(10) . .
C31 C32 C31 118.2(13) 2 .
C31 C32 C32 120.9(6) . 9_556
C31 C32 C32 120.9(6) 2 9_556
O8 C33 O8 127.6(8) . 2
O8 C33 C34 116.2(4) 2 .
O8 C33 C34 116.2(4) . .
C35 C34 C33 120.0(5) . .
C35 C34 C33 120.0(5) 2 .
C35 C34 C35 120.0(9) . 2
C35 C35 C34 120.0(5) 10 .
C25 N2 C25 145.8(11) 2_655 .
N3 N2 C25 72.9(6) . 2_655
N3 N2 C25 72.9(6) . .
C25 N3 C25 140.4(11) . 2_655
N2 N3 C25 70.2(6) . .
N2 N3 C25 70.2(6) . 2_655

loop_
_geom_bond_atom_site_label_1
_geom_bond_atom_site_label_2
_geom_bond_distance
_geom_bond_site_symmetry_2
Zr1 Zr2 3.5028(6) 2
Zr1 Zr2 3.5028(6) .
Zr1 Zr3 3.4886(6) 2
Zr1 Zr3 3.4887(6) .
Zr1 O1 2.243(4) .
Zr1 O1 2.243(4) 11
Zr1 O3 2.212(4) 13
Zr1 O3 2.212(4) 7_455
Zr1 O9 2.142(4) 11
Zr1 O9 2.142(4) .
Zr1 O10 2.128(5) .
Zr1 O11 2.143(5) .
Zr2 Zr1 3.5028(6) 2
Zr2 Zr2 3.5074(10) 2
Zr2 Zr3 3.4812(8) .
Zr2 O4 2.209(3) 13
Zr2 O4 2.209(3) 8_545
Zr2 O6 2.202(4) .
Zr2 O8 2.201(4) .
Zr2 O9 2.134(4) .
Zr2 O9 2.134(4) 12
Zr2 O10 2.145(3) .
Zr2 O10 2.145(3) 2
Zr3 Zr1 3.4888(6) 2
Zr3 Zr3 3.5018(10) 2
Zr3 O2 2.185(4) .
Zr3 O2 2.185(4) 12
Zr3 O5 2.228(5) .
Zr3 O7 2.213(5) .
Zr3 O9 2.132(4) .
Zr3 O9 2.132(4) 12
Zr3 O11 2.139(4) 2
Zr3 O11 2.139(4) .
O1 C1 1.306(7) .
O2 C1 1.295(7) .
O3 Zr1 2.212(4) 13
O3 C20 1.326(7) .
O4 Zr2 2.209(3) 13
O4 C20 1.322(7) .
O5 C21 1.278(15) .
O6 C21 1.264(14) .
O7 C28 1.268(7) .
O8 C33 1.269(6) .
O10 Zr2 2.145(3) 2
O11 Zr3 2.139(4) 2
N1 C11 1.371(7) 10_556
N1 C11 1.371(7) .
C1 C2 1.463(8) .
C2 C3 1.396(9) .
C2 C7 1.412(9) .
C3 C4 1.397(8) .
C4 C5 1.379(9) .
C5 C6 1.408(9) .
C5 C8 1.454(8) .
C6 C7 1.395(8) .
C8 C9 1.384(8) .
C8 C13 1.378(8) .
C9 C10 1.407(8) .
C10 C10 1.443(12) 10_556
C10 C11 1.394(8) .
C11 C12 1.391(9) .
C12 C13 1.411(8) .
C12 C14 1.481(8) .
C14 C15 1.338(9) .
C14 C19 1.411(9) .
C15 C16 1.435(8) .
C16 C17 1.357(9) .
C17 C18 1.404(9) .
C17 C20 1.449(8) .
C18 C19 1.394(8) .
C21 C22 1.478(13) .
C22 C23 1.356(5) .
C22 C27 1.324(4) .
C23 C24 1.365(5) .
C24 C25 1.326(4) .
C25 C26 1.285(4) .
C25 N2 1.876(8) .
C25 N3 1.905(8) .
C26 C27 1.289(4) .
C28 O7 1.268(7) 2
C28 C29 1.528(19) .
C29 C30 1.325(12) 2
C29 C30 1.325(12) .
C30 C31 1.437(13) .
C31 C32 1.386(12) .
C32 C31 1.386(12) 2
C32 C32 1.43(3) 9_556
C33 O8 1.269(6) 2
C33 C34 1.519(13) .
C34 C35 1.368(9) .
C34 C35 1.368(9) 2
C35 C35 1.345(14) 10
N2 C25 1.876(8) 2_655
N2 N3 1.20(2) .
N3 C25 1.905(8) 2_655

loop_
_smtbx_masks_void_nr
_smtbx_masks_void_average_x
_smtbx_masks_void_average_y
_smtbx_masks_void_average_z
_smtbx_masks_void_volume
_smtbx_masks_void_count_electrons
1 -0.176 -0.973 -0.870 15578.1 3387.8
